data_2208414
loop_
_publ_author_name
'Averbeck, Jan'
'Sch\"urmann, Markus'
'Preut, Hans'
'Krause, Norbert'

_publ_section_title
;
 6-Methyl-2-[2,2,6,6-tetramethyl-5-(2-pyridyl)hepta-3,4-dien-3-yl]pyridine
;
_journal_coeditor_code RZ6173
_journal_issue 3
_journal_name_full 'Acta Crystallographica Section E'
_journal_page_first o951
_journal_page_last o952
_journal_paper_doi 10.1107/S1600536806003199
_journal_volume 62
_journal_year 2006
_chemical_formula_iupac 'C23 H30 N2'
_chemical_formula_moiety 'C23 H30 N2'
_chemical_formula_sum 'C23 H30 N2'
_chemical_formula_weight 334.49
_chemical_name_systematic
;
2-[2,2,6,6-Tetramethyl-5-(2-pyridyl)hepta-3,4-dien-3-yl]pyridine
;
_space_group_IT_number 2
_symmetry_cell_setting triclinic
_symmetry_space_group_name_Hall '-P 1'
_symmetry_space_group_name_H-M 'P -1'
_atom_sites_solution_hydrogens geom
_atom_sites_solution_primary direct
_atom_sites_solution_secondary difmap
_audit_creation_method SHELXL-97
_cell_angle_alpha 90.172(6)
_cell_angle_beta 110.536(6)
_cell_angle_gamma 97.963(6)
_cell_formula_units_Z 2
_cell_length_a 9.6201(8)
_cell_length_b 10.4931(12)
_cell_length_c 11.1713(11)
_cell_measurement_reflns_used 16854
_cell_measurement_temperature 291.0(10)
_cell_measurement_theta_max 27.48
_cell_measurement_theta_min 2.97
_cell_volume 1044.22(19)
_computing_cell_refinement
;
DENZO and SCALEPACK (Otwinowski & Minor, 1997)
;
_computing_data_collection 'COLLECT (Nonius, 1998)'
_computing_data_reduction
;
DENZO and SCALEPACK
;
_computing_molecular_graphics 'SHELXTL-Plus (Sheldrick, 1991)'
_computing_publication_material
;
SHELXL, PARST95 (Nardelli, 1995) and PLATON (Spek, 2003)
;
_computing_structure_refinement 'SHELXL97 (Sheldrick, 1997)'
_computing_structure_solution 'SHELXS97 (Sheldrick, 1990)'
_diffrn_ambient_temperature 291.0(10)
_diffrn_detector_area_resol_mean '19 vertical, 18 horizontal'
_diffrn_measured_fraction_theta_full 0.982
_diffrn_measured_fraction_theta_max 0.982
_diffrn_measurement_device_type 'Nonius KappaCCD'
_diffrn_measurement_method \w
_diffrn_radiation_monochromator graphite
_diffrn_radiation_source 'fine-focus sealed tube'
_diffrn_radiation_type MoK\a
_diffrn_radiation_wavelength 0.71073
_diffrn_reflns_av_R_equivalents 0.032
_diffrn_reflns_av_sigmaI/netI 0.0625
_diffrn_reflns_limit_h_max 12
_diffrn_reflns_limit_h_min -12
_diffrn_reflns_limit_k_max 13
_diffrn_reflns_limit_k_min -13
_diffrn_reflns_limit_l_max 13
_diffrn_reflns_limit_l_min -14
_diffrn_reflns_number 16854
_diffrn_reflns_theta_full 27.48
_diffrn_reflns_theta_max 27.48
_diffrn_reflns_theta_min 2.97
_diffrn_standards_decay_% 0
_diffrn_standards_number 0
_exptl_absorpt_coefficient_mu 0.062
_exptl_absorpt_correction_type none
_exptl_crystal_colour colourless
_exptl_crystal_density_diffrn 1.064
_exptl_crystal_density_method 'not measured'
_exptl_crystal_description block
_exptl_crystal_F_000 364
_exptl_crystal_size_max 0.30
_exptl_crystal_size_mid 0.30
_exptl_crystal_size_min 0.25
_refine_diff_density_max 0.149
_refine_diff_density_min -0.146
_refine_ls_extinction_method none
_refine_ls_goodness_of_fit_ref 1.122
_refine_ls_hydrogen_treatment constr
_refine_ls_matrix_type full
_refine_ls_number_parameters 234
_refine_ls_number_reflns 4706
_refine_ls_number_restraints 0
_refine_ls_restrained_S_all 1.122
_refine_ls_R_factor_all 0.1077
_refine_ls_R_factor_gt 0.0433
_refine_ls_shift/su_max 0.001
_refine_ls_shift/su_mean 0.000
_refine_ls_structure_factor_coef Fsqd
_refine_ls_weighting_details 'calc w = 1/[\s^2^(Fo^2^)+(0.0356P)^2^] where P = (Fo^2^+2Fc^2^)/3'
_refine_ls_weighting_scheme calc
_refine_ls_wR_factor_gt 0.1025
_refine_ls_wR_factor_ref 0.1097
_reflns_number_gt 1974
_reflns_number_total 4706
_reflns_threshold_expression I>2\s(I)
_cod_data_source_file rz6173.cif
_cod_data_source_block I
_cod_original_cell_volume 1044.22(18)
_cod_database_code 2208414
_cod_database_fobs_code 2208414

loop_
_symmetry_equiv_pos_as_xyz
'x, y, z'
'-x, -y, -z'

loop_
_atom_site_label
_atom_site_fract_x
_atom_site_fract_y
_atom_site_fract_z
_atom_site_U_iso_or_equiv
_atom_site_adp_type
_atom_site_calc_flag
_atom_site_refinement_flags
_atom_site_occupancy
_atom_site_type_symbol
N1 0.22208(12) 0.45759(11) 0.31163(12) 0.0645(3) Uani d . 1 N
N2 0.69437(13) 0.02430(11) 0.28190(11) 0.0679(3) Uani d . 1 N
C1 0.30743(14) 0.36433(12) 0.32301(14) 0.0562(4) Uani d . 1 C
C2 0.20802(17) 0.50693(14) 0.41734(18) 0.0694(4) Uani d . 1 C
C3 0.27718(19) 0.46423(17) 0.53606(18) 0.0845(5) Uani d . 1 C
H3A 0.2656 0.5000 0.6077 0.101 Uiso calc R 1 H
C4 0.3639(2) 0.36796(18) 0.54856(17) 0.0914(5) Uani d . 1 C
H4A 0.4114 0.3374 0.6285 0.110 Uiso calc R 1 H
C5 0.37941(18) 0.31760(15) 0.44115(16) 0.0770(5) Uani d . 1 C
H5A 0.4378 0.2526 0.4477 0.092 Uiso calc R 1 H
C6 0.1124(2) 0.61326(17) 0.39745(18) 0.0989(6) Uani d . 1 C
H6A 0.0087 0.5762 0.3721 0.148 Uiso calc R 1 H
H6B 0.1269 0.6664 0.3318 0.148 Uiso calc R 1 H
H6C 0.1410 0.6647 0.4758 0.148 Uiso calc R 1 H
C7 0.25670(16) 0.36925(13) 0.07359(14) 0.0666(4) Uani d . 1 C
C8 0.08466(17) 0.34826(16) 0.02963(16) 0.0895(5) Uani d . 1 C
H8A 0.0437 0.3789 -0.0546 0.134 Uiso calc R 1 H
H8B 0.0541 0.3947 0.0880 0.134 Uiso calc R 1 H
H8C 0.0487 0.2580 0.0280 0.134 Uiso calc R 1 H
C9 0.3023(2) 0.30278(16) -0.02655(15) 0.0951(6) Uani d . 1 C
H9A 0.2659 0.3430 -0.1065 0.143 Uiso calc R 1 H
H9B 0.2598 0.2133 -0.0379 0.143 Uiso calc R 1 H
H9C 0.4098 0.3105 0.0021 0.143 Uiso calc R 1 H
C10 0.3170(2) 0.51389(15) 0.08127(17) 0.0895(5) Uani d . 1 C
H10A 0.2792 0.5472 -0.0021 0.134 Uiso calc R 1 H
H10B 0.4247 0.5259 0.1112 0.134 Uiso calc R 1 H
H10C 0.2848 0.5588 0.1395 0.134 Uiso calc R 1 H
C11 0.62245(15) 0.12572(14) 0.24614(12) 0.0572(4) Uani d . 1 C
C12 0.84299(19) 0.03857(17) 0.30490(15) 0.0757(4) Uani d . 1 C
C13 0.92247(19) 0.1539(2) 0.29356(16) 0.0858(5) Uani d . 1 C
H13A 1.0252 0.1616 0.3109 0.103 Uiso calc R 1 H
C14 0.84813(18) 0.25796(16) 0.25619(16) 0.0821(5) Uani d . 1 C
H14A 0.9002 0.3369 0.2478 0.099 Uiso calc R 1 H
C15 0.69667(17) 0.24460(14) 0.23141(14) 0.0698(4) Uani d . 1 C
H15A 0.6445 0.3139 0.2052 0.084 Uiso calc R 1 H
C16 0.91520(19) -0.08103(18) 0.34206(19) 0.1082(6) Uani d . 1 C
H16A 0.8770 -0.1255 0.4016 0.162 Uiso calc R 1 H
H16B 1.0220 -0.0573 0.3812 0.162 Uiso calc R 1 H
H16C 0.8926 -0.1364 0.2671 0.162 Uiso calc R 1 H
C17 0.36351(15) -0.02795(13) 0.19907(14) 0.0635(4) Uani d . 1 C
C18 0.19636(17) -0.01659(16) 0.15498(19) 0.0987(6) Uani d . 1 C
H18A 0.1392 -0.1007 0.1479 0.148 Uiso calc R 1 H
H18B 0.1663 0.0208 0.0731 0.148 Uiso calc R 1 H
H18C 0.1787 0.0372 0.2162 0.148 Uiso calc R 1 H
C19 0.38842(19) -0.10745(15) 0.09581(16) 0.0892(5) Uani d . 1 C
H19A 0.3222 -0.1880 0.0783 0.134 Uiso calc R 1 H
H19B 0.4906 -0.1234 0.1251 0.134 Uiso calc R 1 H
H19C 0.3682 -0.0609 0.0191 0.134 Uiso calc R 1 H
C20 0.4045(2) -0.09683(17) 0.32513(17) 0.0980(6) Uani d . 1 C
H20A 0.3509 -0.1831 0.3099 0.147 Uiso calc R 1 H
H20B 0.3776 -0.0508 0.3862 0.147 Uiso calc R 1 H
H20C 0.5105 -0.0997 0.3581 0.147 Uiso calc R 1 H
C21 0.32226(14) 0.31135(13) 0.20444(13) 0.0564(4) Uani d . 1 C
C22 0.39114(15) 0.20976(13) 0.21326(13) 0.0572(4) Uani d . 1 C
C23 0.45643(15) 0.10708(12) 0.21970(12) 0.0559(4) Uani d . 1 C

loop_
_atom_site_aniso_label
_atom_site_aniso_U_11
_atom_site_aniso_U_22
_atom_site_aniso_U_33
_atom_site_aniso_U_12
_atom_site_aniso_U_13
_atom_site_aniso_U_23
N1 0.0650(8) 0.0580(7) 0.0757(9) 0.0132(6) 0.0298(7) -0.0018(6)
N2 0.0663(8) 0.0706(8) 0.0694(9) 0.0225(7) 0.0226(6) 0.0012(6)
C1 0.0524(8) 0.0508(8) 0.0651(10) 0.0051(7) 0.0215(8) -0.0022(7)
C2 0.0730(10) 0.0631(10) 0.0798(12) 0.0095(8) 0.0371(9) -0.0063(9)
C3 0.0960(13) 0.0870(12) 0.0805(14) 0.0176(10) 0.0424(11) -0.0114(10)
C4 0.1083(14) 0.1038(14) 0.0655(12) 0.0339(11) 0.0280(10) 0.0020(10)
C5 0.0872(11) 0.0802(11) 0.0659(12) 0.0321(9) 0.0225(9) 0.0011(9)
C6 0.1122(14) 0.0873(12) 0.1207(16) 0.0380(11) 0.0615(12) -0.0004(11)
C7 0.0755(10) 0.0610(10) 0.0648(10) 0.0183(8) 0.0238(8) 0.0032(7)
C8 0.0782(12) 0.0932(12) 0.0831(12) 0.0243(9) 0.0072(9) 0.0071(9)
C9 0.1241(14) 0.1016(13) 0.0671(11) 0.0411(11) 0.0340(10) 0.0039(9)
C10 0.1131(13) 0.0730(11) 0.0916(13) 0.0169(10) 0.0463(11) 0.0175(9)
C11 0.0616(9) 0.0574(9) 0.0542(9) 0.0124(8) 0.0212(7) -0.0049(7)
C12 0.0665(11) 0.0857(13) 0.0752(11) 0.0249(10) 0.0204(9) -0.0028(9)
C13 0.0603(10) 0.1029(14) 0.0935(13) 0.0136(11) 0.0260(9) -0.0106(11)
C14 0.0712(12) 0.0766(11) 0.0965(13) -0.0030(9) 0.0325(10) -0.0089(9)
C15 0.0669(11) 0.0615(10) 0.0816(12) 0.0083(8) 0.0276(8) -0.0047(8)
C16 0.0897(13) 0.1130(15) 0.1227(16) 0.0483(11) 0.0263(11) 0.0048(12)
C17 0.0665(9) 0.0547(9) 0.0718(10) 0.0090(7) 0.0276(8) -0.0036(7)
C18 0.0700(11) 0.0785(12) 0.1410(17) -0.0018(9) 0.0343(11) -0.0090(11)
C19 0.1035(13) 0.0699(11) 0.0948(13) 0.0030(9) 0.0399(10) -0.0224(9)
C20 0.1148(14) 0.0861(12) 0.0978(14) 0.0048(10) 0.0472(12) 0.0208(10)
C21 0.0545(8) 0.0518(8) 0.0633(10) 0.0091(7) 0.0208(7) -0.0022(7)
C22 0.0564(8) 0.0577(9) 0.0571(9) 0.0065(7) 0.0205(7) -0.0025(7)
C23 0.0624(9) 0.0525(9) 0.0544(9) 0.0122(7) 0.0211(7) -0.0022(7)

loop_
_atom_type_symbol
_atom_type_description
_atom_type_scat_dispersion_real
_atom_type_scat_dispersion_imag
_atom_type_scat_source
C C 0.0033 0.0016 'International Tables Vol C Tables 4.2.6.8 and 6.1.1.4'
H H 0.0000 0.0000 'International Tables Vol C Tables 4.2.6.8 and 6.1.1.4'
N N 0.0061 0.0033 'International Tables Vol C Tables 4.2.6.8 and 6.1.1.4'

loop_
_geom_angle_atom_site_label_1
_geom_angle_atom_site_label_2
_geom_angle_atom_site_label_3
_geom_angle
C1 N1 C2 119.05(13)
C11 N2 C12 118.80(13)
N1 C1 C5 121.08(14)
N1 C1 C21 118.19(13)
C5 C1 C21 120.73(13)
N1 C2 C3 122.02(14)
N1 C2 C6 116.08(16)
C3 C2 C6 121.89(15)
C2 C3 C4 119.36(15)
C2 C3 H3A 120.3
C4 C3 H3A 120.3
C5 C4 C3 118.94(16)
C5 C4 H4A 120.5
C3 C4 H4A 120.5
C4 C5 C1 119.55(15)
C4 C5 H5A 120.2
C1 C5 H5A 120.2
C2 C6 H6A 109.5
C2 C6 H6B 109.5
H6A C6 H6B 109.5
C2 C6 H6C 109.5
H6A C6 H6C 109.5
H6B C6 H6C 109.5
C9 C7 C8 108.45(13)
C9 C7 C10 107.66(13)
C8 C7 C10 110.28(12)
C9 C7 C21 110.15(12)
C8 C7 C21 109.55(12)
C10 C7 C21 110.71(12)
C7 C8 H8A 109.5
C7 C8 H8B 109.5
H8A C8 H8B 109.5
C7 C8 H8C 109.5
H8A C8 H8C 109.5
H8B C8 H8C 109.5
C7 C9 H9A 109.5
C7 C9 H9B 109.5
H9A C9 H9B 109.5
C7 C9 H9C 109.5
H9A C9 H9C 109.5
H9B C9 H9C 109.5
C7 C10 H10A 109.5
C7 C10 H10B 109.5
H10A C10 H10B 109.5
C7 C10 H10C 109.5
H10A C10 H10C 109.5
H10B C10 H10C 109.5
N2 C11 C15 121.73(13)
N2 C11 C23 117.82(13)
C15 C11 C23 120.44(13)
N2 C12 C13 122.07(15)
N2 C12 C16 115.55(16)
C13 C12 C16 122.37(16)
C12 C13 C14 119.03(15)
C12 C13 H13A 120.5
C14 C13 H13A 120.5
C15 C14 C13 119.54(16)
C15 C14 H14A 120.2
C13 C14 H14A 120.2
C14 C15 C11 118.81(15)
C14 C15 H15A 120.6
C11 C15 H15A 120.6
C12 C16 H16A 109.5
C12 C16 H16B 109.5
H16A C16 H16B 109.5
C12 C16 H16C 109.5
H16A C16 H16C 109.5
H16B C16 H16C 109.5
C19 C17 C18 107.88(13)
C19 C17 C20 110.38(13)
C18 C17 C20 107.85(13)
C19 C17 C23 110.71(12)
C18 C17 C23 109.76(12)
C20 C17 C23 110.19(12)
C17 C18 H18A 109.5
C17 C18 H18B 109.5
H18A C18 H18B 109.5
C17 C18 H18C 109.5
H18A C18 H18C 109.5
H18B C18 H18C 109.5
C17 C19 H19A 109.5
C17 C19 H19B 109.5
H19A C19 H19B 109.5
C17 C19 H19C 109.5
H19A C19 H19C 109.5
H19B C19 H19C 109.5
C17 C20 H20A 109.5
C17 C20 H20B 109.5
H20A C20 H20B 109.5
C17 C20 H20C 109.5
H20A C20 H20C 109.5
H20B C20 H20C 109.5
C22 C21 C1 118.10(13)
C22 C21 C7 119.61(12)
C1 C21 C7 122.27(11)
C23 C22 C21 178.47(14)
C22 C23 C11 118.20(12)
C22 C23 C17 120.15(12)
C11 C23 C17 121.65(11)

loop_
_geom_bond_atom_site_label_1
_geom_bond_atom_site_label_2
_geom_bond_distance
N1 C1 1.3409(16)
N1 C2 1.3448(18)
N2 C11 1.3355(16)
N2 C12 1.3473(18)
C1 C5 1.385(2)
C1 C21 1.4946(18)
C2 C3 1.367(2)
C2 C6 1.511(2)
C3 C4 1.374(2)
C3 H3A 0.9300
C4 C5 1.373(2)
C4 H4A 0.9300
C5 H5A 0.9300
C6 H6A 0.9600
C6 H6B 0.9600
C6 H6C 0.9600
C7 C9 1.535(2)
C7 C8 1.535(2)
C7 C10 1.539(2)
C7 C21 1.539(2)
C8 H8A 0.9600
C8 H8B 0.9600
C8 H8C 0.9600
C9 H9A 0.9600
C9 H9B 0.9600
C9 H9C 0.9600
C10 H10A 0.9600
C10 H10B 0.9600
C10 H10C 0.9600
C11 C15 1.3892(19)
C11 C23 1.5028(18)
C12 C13 1.370(2)
C12 C16 1.507(2)
C13 C14 1.374(2)
C13 H13A 0.9300
C14 C15 1.3709(19)
C14 H14A 0.9300
C15 H15A 0.9300
C16 H16A 0.9600
C16 H16B 0.9600
C16 H16C 0.9600
C17 C19 1.5257(19)
C17 C18 1.530(2)
C17 C20 1.535(2)
C17 C23 1.5370(18)
C18 H18A 0.9600
C18 H18B 0.9600
C18 H18C 0.9600
C19 H19A 0.9600
C19 H19B 0.9600
C19 H19C 0.9600
C20 H20A 0.9600
C20 H20B 0.9600
C20 H20C 0.9600
C21 C22 1.3175(17)
C22 C23 1.3103(17)

loop_
_geom_torsion_atom_site_label_1
_geom_torsion_atom_site_label_2
_geom_torsion_atom_site_label_3
_geom_torsion_atom_site_label_4
_geom_torsion
C2 N1 C1 C5 0.7(2)
C2 N1 C1 C21 -179.65(11)
C1 N1 C2 C3 -0.5(2)
C1 N1 C2 C6 178.94(13)
N1 C2 C3 C4 0.0(2)
C6 C2 C3 C4 -179.41(15)
C2 C3 C4 C5 0.3(3)
C3 C4 C5 C1 -0.2(2)
N1 C1 C5 C4 -0.4(2)
C21 C1 C5 C4 179.99(13)
C12 N2 C11 C15 0.4(2)
C12 N2 C11 C23 179.37(12)
C11 N2 C12 C13 0.4(2)
C11 N2 C12 C16 -178.75(13)
N2 C12 C13 C14 -0.7(2)
C16 C12 C13 C14 178.41(16)
C12 C13 C14 C15 0.2(2)
C13 C14 C15 C11 0.7(2)
N2 C11 C15 C14 -1.0(2)
C23 C11 C15 C14 -179.89(12)
N1 C1 C21 C22 -172.12(12)
C5 C1 C21 C22 7.54(19)
N1 C1 C21 C7 6.31(18)
C5 C1 C21 C7 -174.03(13)
C9 C7 C21 C22 -6.85(18)
C8 C7 C21 C22 112.36(14)
C10 C7 C21 C22 -125.81(14)
C9 C7 C21 C1 174.75(12)
C8 C7 C21 C1 -66.04(16)
C10 C7 C21 C1 55.79(16)
N2 C11 C23 C22 164.76(13)
C15 C11 C23 C22 -16.27(19)
N2 C11 C23 C17 -15.89(18)
C15 C11 C23 C17 163.09(13)
C19 C17 C23 C22 126.61(14)
C18 C17 C23 C22 7.63(19)
C20 C17 C23 C22 -111.00(15)
C19 C17 C23 C11 -52.73(17)
C18 C17 C23 C11 -171.72(12)
C20 C17 C23 C11 69.66(16)

loop_
_cod_related_entry_id
_cod_related_entry_database
_cod_related_entry_code
1 ChemSpider 21126319
